data_7719484
loop_
_publ_author_name
'Li, Feng-Cai'
'Li, Xi-Li'
'Pan, Yu-Zhe'
'Gao, Cong-Li'
'Yang, Qing-Xiang'

_publ_section_title
;
 Two reduced phosphomolybdate-based metal-organic complexes modified by
 tunable bis-1<i>H</i>-benzimidazole ligands for enhanced photocatalytic
 Cr(VI) reduction.
;
_journal_issue 40
_journal_name_full 'Dalton transactions (Cambridge, England : 2003)'
_journal_page_first 15073
_journal_page_last 15083
_journal_paper_doi 10.1039/d5dt01698c
_journal_volume 54
_journal_year 2025
_chemical_formula_moiety 'H16 Mo12 Ni O62 P8, 3(C18 H20 N4),  6(H2O)'
_chemical_formula_sum 'C54 H88 Mo12 N12 Ni O68 P8'
_chemical_formula_weight 3451.08
_space_group_crystal_system triclinic
_space_group_IT_number 2
_space_group_name_Hall '-P 1'
_space_group_name_H-M_alt 'P -1'
_atom_sites_solution_hydrogens mixed
_audit_creation_date 2025-08-10
_audit_creation_method
;
Olex2 1.2
(compiled 2018.05.29 svn.r3508 for OlexSys, GUI svn.r5506)
;
_audit_update_record
;
2025-08-10 deposited with the CCDC.	2025-09-11 downloaded from the CCDC.
;
_cell_angle_alpha 98.590(2)
_cell_angle_beta 110.121(2)
_cell_angle_gamma 105.761(2)
_cell_formula_units_Z 1
_cell_length_a 13.3340(17)
_cell_length_b 14.8273(19)
_cell_length_c 15.1027(19)
_cell_measurement_reflns_used 9571
_cell_measurement_temperature 296.15
_cell_measurement_theta_max 26.55
_cell_measurement_theta_min 2.18
_cell_volume 2599.0(6)
_computing_molecular_graphics 'Olex2 (Dolomanov et al., 2009)'
_computing_publication_material 'Olex2 (Dolomanov et al., 2009)'
_computing_structure_refinement 'ShelXL (Sheldrick, 2015)'
_diffrn_ambient_temperature 296.15
_diffrn_measured_fraction_theta_full 0.999
_diffrn_measured_fraction_theta_max 0.993
_diffrn_measurement_device_type 'three-circle diffractometer'
_diffrn_radiation_type MoK\a
_diffrn_radiation_wavelength 0.71073
_diffrn_reflns_av_R_equivalents 0.0349
_diffrn_reflns_av_unetI/netI 0.0221
_diffrn_reflns_Laue_measured_fraction_full 0.999
_diffrn_reflns_Laue_measured_fraction_max 0.993
_diffrn_reflns_limit_h_max 16
_diffrn_reflns_limit_h_min -16
_diffrn_reflns_limit_k_max 18
_diffrn_reflns_limit_k_min -18
_diffrn_reflns_limit_l_max 18
_diffrn_reflns_limit_l_min -18
_diffrn_reflns_number 63042
_diffrn_reflns_point_group_measured_fraction_full 0.999
_diffrn_reflns_point_group_measured_fraction_max 0.993
_diffrn_reflns_theta_full 25.242
_diffrn_reflns_theta_max 26.618
_diffrn_reflns_theta_min 1.481
_exptl_absorpt_coefficient_mu 1.804
_exptl_absorpt_correction_T_max 0.7454
_exptl_absorpt_correction_T_min 0.5971
_exptl_absorpt_correction_type multi-scan
_exptl_absorpt_process_details 'SADABS 2014/5'
_exptl_crystal_colour 'clear dark red'
_exptl_crystal_colour_lustre clear
_exptl_crystal_colour_modifier dark
_exptl_crystal_colour_primary red
_exptl_crystal_density_diffrn 2.172
_exptl_crystal_description rhombohedral
_exptl_crystal_F_000 1656
_exptl_crystal_size_max 0.28
_exptl_crystal_size_mid 0.22
_exptl_crystal_size_min 0.2
_refine_diff_density_max 4.739
_refine_diff_density_min -1.392
_refine_diff_density_rms 0.226
_refine_ls_extinction_method none
_refine_ls_goodness_of_fit_ref 1.115
_refine_ls_hydrogen_treatment constr
_refine_ls_matrix_type full
_refine_ls_number_parameters 706
_refine_ls_number_reflns 10843
_refine_ls_number_restraints 69
_refine_ls_restrained_S_all 1.117
_refine_ls_R_factor_all 0.0601
_refine_ls_R_factor_gt 0.0533
_refine_ls_shift/su_max 0.001
_refine_ls_shift/su_mean 0.000
_refine_ls_structure_factor_coef Fsqd
_refine_ls_weighting_details 'w=1/[\s^2^(Fo^2^)+(0.0677P)^2^+35.4827P] where P=(Fo^2^+2Fc^2^)/3'
_refine_ls_weighting_scheme calc
_refine_ls_wR_factor_gt 0.1500
_refine_ls_wR_factor_ref 0.1576
_reflns_Friedel_coverage 0.000
_reflns_number_gt 9695
_reflns_number_total 10843
_reflns_threshold_expression 'I > 2\s(I)'
_cod_data_source_file d5dt01698c2.cif
_cod_data_source_block 2
_cod_depositor_comments 'Adding full bibliography for 7719483--7719484.cif.'
_cod_database_code 7719484
_shelx_shelxl_version_number 2014/7
_shelx_space_group_comment
;
The symmetry employed for this shelxl refinement is uniquely defined
by the following loop, which should always be used as a source of
symmetry information in preference to the above space-group names.
They are only intended as comments.
;
_shelx_estimated_absorpt_t_max 0.714
_shelx_estimated_absorpt_t_min 0.632
_olex2_refinement_description
;
1. Fixed Uiso
 At 1.2 times of:
  All C(H) groups, All C(H,H) groups, All C(H,H,H,H) groups, All N(H) groups
 At 1.5 times of:
  All O(H) groups, All O(H,H) groups
2. Restrained planarity
 C19, C20, C21, C22, C23, C24
 with sigma of 0.1
3. Uiso/Uaniso restraints and constraints
O1 \\sim O2 \\sim O3 \\sim O4 \\sim O5 \\sim O6 \\sim O7 \\sim O8 \\sim O9
\\sim O10 \\sim O11 \\sim O12 \\sim O13 \\sim O14 \\sim O15 \\sim O16 \\sim O17
\\sim O18 \\sim O19 \\sim O20 \\sim O21 \\sim O22 \\sim O23 \\sim O24 \\sim O25
\\sim O26 \\sim O27 \\sim O28 \\sim O29 \\sim O30 \\sim O31 \\sim O32 \\sim
O33: within 1.7A with sigma of 0.04 and sigma for terminal atoms of 0.08
Uanis(C20) \\sim Ueq, Uanis(C21) \\sim Ueq, Uanis(C22) \\sim Ueq, Uanis(C23)
\\sim Ueq: with sigma of 0.01 and sigma for terminal atoms of 0.02
Uanis(C16) \\sim Ueq, Uanis(C17) \\sim Ueq, Uanis(C18) \\sim Ueq, Uanis(C15)
\\sim Ueq: with sigma of 0.01 and sigma for terminal atoms of 0.02
Uanis(O32) \\sim Ueq, Uanis(O33) \\sim Ueq: with sigma of 0.01 and sigma for
terminal atoms of 0.02
Uanis(O32) \\sim Ueq: with sigma of 0.01 and sigma for terminal atoms of 0.02
Uanis(O20) \\sim Ueq: with sigma of 0.01 and sigma for terminal atoms of 0.02
4. Others
 Sof(H26C)=Sof(H26D)=Sof(C28)=Sof(H28A)=Sof(H28B)=1-FVAR(1)
 Sof(H26A)=Sof(H26B)=Sof(C27)=Sof(H27A)=Sof(H27B)=FVAR(1)
5.a Free rotating group:
 O32(H32A,H32B)
5.b Secondary CH2 refined with riding coordinates:
 C8(H8A,H8B), C9(H9A,H9B), C10(H10A,H10B), C11(H11A,H11B), C26(H26A,H26B),
 C26(H26C,H26D), C27(H27A,H27B), C28(H28A,H28B)
5.c Aromatic/amide H refined with riding coordinates:
 N1(H1), N4(H4), C2(H2), C3(H3), C4(H4A), C5(H5), C7(H7), C12(H12), C14(H14),
 C15(H15), C16(H16), C17(H17), N5(H5A), C20(H20A), C21(H21), C22(H22), C23(H23),
  C25(H25)
5.d Idealised tetrahedral OH refined as rotating group:
 O11(H11), O20(H20)
;
_olex2_submission_special_instructions 'No special instructions were received'

loop_
_space_group_symop_operation_xyz
'x, y, z'
'-x, -y, -z'

loop_
_atom_site_label
_atom_site_type_symbol
_atom_site_fract_x
_atom_site_fract_y
_atom_site_fract_z
_atom_site_U_iso_or_equiv
_atom_site_adp_type
_atom_site_occupancy
_atom_site_site_symmetry_order
_atom_site_calc_flag
_atom_site_refinement_flags_posn
_atom_site_refinement_flags_adp
_atom_site_refinement_flags_occupancy
_atom_site_disorder_assembly
_atom_site_disorder_group
Mo1 Mo 0.68049(5) 0.40219(4) 0.68467(4) 0.02060(14) Uani 1 1 d . . . . .
Mo2 Mo 0.64345(5) 0.31114(4) 0.51025(4) 0.01785(13) Uani 1 1 d . . . . .
Mo3 Mo 0.65443(5) 0.44311(4) 0.33906(4) 0.02029(14) Uani 1 1 d . . . . .
Mo4 Mo 0.69116(5) 0.62797(4) 0.38240(5) 0.02128(14) Uani 1 1 d . . . . .
Mo5 Mo 0.73945(5) 0.74677(4) 0.61859(5) 0.02119(14) Uani 1 1 d . . . . .
Mo6 Mo 0.73471(5) 0.65134(4) 0.74796(4) 0.02154(14) Uani 1 1 d . . . . .
Ni1 Ni 0.5000 0.5000 0.5000 0.0148(2) Uani 1 2 d S T P . .
P1 P 0.79745(16) 0.29061(14) 0.38073(16) 0.0268(4) Uani 1 1 d . . . . .
P2 P 0.90607(16) 0.83935(14) 0.50810(18) 0.0311(5) Uani 1 1 d . . . . .
P3 P 0.89038(19) 0.54595(16) 0.89483(16) 0.0356(5) Uani 1 1 d . . . . .
P4 P 0.82166(14) 0.54925(12) 0.58172(14) 0.0201(3) Uani 1 1 d . . . . .
O1 O 0.5993(5) 0.3121(4) 0.7117(4) 0.0348(13) Uani 1 1 d . U . . .
O2 O 0.8152(6) 0.4476(4) 0.8210(4) 0.0425(16) Uani 1 1 d . U . . .
O3 O 0.7875(4) 0.5402(3) 0.6678(4) 0.0214(10) Uani 1 1 d . U . . .
O4 O 0.5737(4) 0.4006(3) 0.5556(3) 0.0161(9) Uani 1 1 d . U . . .
O5 O 0.7710(4) 0.3437(4) 0.6359(4) 0.0255(10) Uani 1 1 d . U . . .
O6 O 0.5555(4) 0.2020(4) 0.5009(4) 0.0279(11) Uani 1 1 d . U . . .
O7 O 0.7537(4) 0.4540(3) 0.4984(4) 0.0213(10) Uani 1 1 d . U . . .
O8 O 0.5607(4) 0.3228(3) 0.3706(4) 0.0217(10) Uani 1 1 d . U . . .
O9 O 0.7376(5) 0.2595(4) 0.4459(4) 0.0278(11) Uani 1 1 d . U . . .
O10 O 0.7641(8) 0.1960(5) 0.2985(6) 0.062(2) Uani 1 1 d . U . . .
O11 O 0.9235(5) 0.3252(6) 0.4372(6) 0.0524(18) Uani 1 1 d . U . . .
H11 H 0.9463 0.3827 0.4670 0.079 Uiso 1 1 calc GR . . . .
O12 O 0.7587(5) 0.3640(4) 0.3288(4) 0.0308(12) Uani 1 1 d . U . . .
O13 O 0.5718(5) 0.4102(4) 0.2188(4) 0.0344(12) Uani 1 1 d . U . . .
O14 O 0.7844(4) 0.5554(4) 0.3600(4) 0.0275(11) Uani 1 1 d . U . . .
O15 O 0.5807(4) 0.5183(3) 0.3986(3) 0.0180(9) Uani 1 1 d . U . . .
O16 O 0.7950(4) 0.6345(3) 0.5433(4) 0.0219(10) Uani 1 1 d . U . . .
O17 O 0.6149(5) 0.6391(4) 0.2724(4) 0.0342(12) Uani 1 1 d . U . . .
O18 O 0.8296(5) 0.7521(4) 0.4190(5) 0.0364(13) Uani 1 1 d . U . . .
O19 O 1.0309(5) 0.8387(5) 0.5426(6) 0.0472(17) Uani 1 1 d . U . . .
O20 O 0.9113(5) 0.9339(4) 0.4814(6) 0.0442(16) Uani 1 1 d . U . . .
H20 H 0.9299 0.9343 0.4350 0.066 Uiso 1 1 calc GR . . . .
O21 O 0.8691(5) 0.8355(4) 0.5935(5) 0.0374(13) Uani 1 1 d . U . . .
O22 O 0.6449(4) 0.7183(3) 0.4677(4) 0.0217(10) Uani 1 1 d . U . . .
O23 O 0.6907(5) 0.8333(4) 0.6536(4) 0.0317(12) Uani 1 1 d . U . . .
O24 O 0.8591(4) 0.7454(4) 0.7363(4) 0.0286(11) Uani 1 1 d . U . . .
O25 O 0.6241(4) 0.6262(3) 0.6124(3) 0.0188(9) Uani 1 1 d . U . . .
O26 O 0.6881(5) 0.7167(4) 0.8160(4) 0.0340(12) Uani 1 1 d . U . . .
O27 O 0.8591(5) 0.6311(4) 0.8627(4) 0.0357(13) Uani 1 1 d . U . . .
O28 O 0.8955(7) 0.5455(6) 0.9962(5) 0.058(2) Uani 1 1 d . U . . .
O29 O 1.0132(6) 0.5629(6) 0.9023(7) 0.065(2) Uani 1 1 d . U . . .
O30 O 0.6352(4) 0.5134(4) 0.7437(4) 0.0242(10) Uani 1 1 d . U . . .
O31 O 0.9501(4) 0.5654(4) 0.6179(5) 0.0342(13) Uani 1 1 d . U . . .
N1 N 0.9518(11) 0.2671(6) 0.8796(6) 0.069(3) Uani 1 1 d . . . . .
H1 H 0.9869 0.3247 0.9187 0.083 Uiso 1 1 calc R . . . .
N2 N 0.8255(8) 0.1451(6) 0.7557(6) 0.0465(19) Uani 1 1 d . . . . .
N3 N 0.5854(6) -0.0593(5) 0.3063(5) 0.0347(15) Uani 1 1 d . . . . .
N4 N 0.4621(7) -0.1812(6) 0.1822(6) 0.0474(19) Uani 1 1 d . . . . .
H4 H 0.4284 -0.2391 0.1436 0.057 Uiso 1 1 calc R . . . .
C1 C 0.9037(7) 0.1102(6) 0.8126(6) 0.0348(17) Uani 1 1 d . . . . .
C2 C 0.9128(9) 0.0194(7) 0.8018(8) 0.050(2) Uani 1 1 d . . . . .
H2 H 0.8614 -0.0323 0.7479 0.060 Uiso 1 1 calc R . . . .
C3 C 1.0015(11) 0.0089(8) 0.8746(10) 0.064(3) Uani 1 1 d . . . . .
H3 H 1.0095 -0.0518 0.8700 0.077 Uiso 1 1 calc R . . . .
C4 C 1.0795(10) 0.0859(9) 0.9547(8) 0.059(3) Uani 1 1 d . . . . .
H4A H 1.1371 0.0752 1.0032 0.071 Uiso 1 1 calc R . . . .
C5 C 1.0734(10) 0.1776(8) 0.9638(7) 0.052(2) Uani 1 1 d . . . . .
H5 H 1.1275 0.2302 1.0157 0.063 Uiso 1 1 calc R . . . .
C6 C 0.9822(9) 0.1875(6) 0.8915(6) 0.039(2) Uani 1 1 d . . . . .
C7 C 0.8593(14) 0.2408(9) 0.7979(8) 0.073(4) Uani 1 1 d . . . . .
H7 H 0.8227 0.2824 0.7731 0.087 Uiso 1 1 calc R . . . .
C8 C 0.7251(9) 0.0894(9) 0.6632(8) 0.055(3) Uani 1 1 d . . . . .
H8A H 0.6731 0.1254 0.6498 0.066 Uiso 1 1 calc R . . . .
H8B H 0.6856 0.0277 0.6709 0.066 Uiso 1 1 calc R . . . .
C9 C 0.7567(8) 0.0705(8) 0.5769(7) 0.046(2) Uani 1 1 d . . . . .
H9A H 0.8130 0.0388 0.5918 0.055 Uiso 1 1 calc R . . . .
H9B H 0.7904 0.1319 0.5653 0.055 Uiso 1 1 calc R . . . .
C10 C 0.6527(7) 0.0065(7) 0.4849(7) 0.0400(19) Uani 1 1 d . . . . .
H10A H 0.6239 -0.0576 0.4935 0.048 Uiso 1 1 calc R . . . .
H10B H 0.5931 0.0345 0.4736 0.048 Uiso 1 1 calc R . . . .
C11 C 0.6846(7) -0.0020(7) 0.3976(7) 0.042(2) Uani 1 1 d . . . . .
H11A H 0.7174 0.0626 0.3917 0.050 Uiso 1 1 calc R . . . .
H11B H 0.7419 -0.0326 0.4083 0.050 Uiso 1 1 calc R . . . .
C12 C 0.5561(8) -0.1527(7) 0.2636(8) 0.044(2) Uani 1 1 d . . . . .
H12 H 0.5958 -0.1927 0.2875 0.052 Uiso 1 1 calc R . . . .
C13 C 0.5061(7) -0.0235(6) 0.2488(6) 0.0348(17) Uani 1 1 d . . . . .
C14 C 0.4961(10) 0.0666(8) 0.2592(9) 0.053(3) Uani 1 1 d . . . . .
H14 H 0.5486 0.1199 0.3111 0.064 Uiso 1 1 calc R . . . .
C15 C 0.4016(12) 0.0727(10) 0.1864(10) 0.069(3) Uani 1 1 d . U . . .
H15 H 0.3902 0.1321 0.1905 0.082 Uiso 1 1 calc R . . . .
C16 C 0.3266(12) -0.0031(12) 0.1109(11) 0.078(4) Uani 1 1 d . U . . .
H16 H 0.2664 0.0063 0.0641 0.093 Uiso 1 1 calc R . . . .
C17 C 0.3343(10) -0.0945(10) 0.0993(9) 0.064(3) Uani 1 1 d . U . . .
H17 H 0.2802 -0.1471 0.0475 0.077 Uiso 1 1 calc R . . . .
C18 C 0.4273(8) -0.1029(7) 0.1694(7) 0.042(2) Uani 1 1 d . U . . .
N5 N 0.8297(9) 0.7088(10) 0.2112(8) 0.075(3) Uani 1 1 d . . . . .
H5A H 0.8834 0.7162 0.2664 0.090 Uiso 1 1 calc R . . . .
N6 N 0.6990(8) 0.6428(9) 0.0645(7) 0.063(3) Uani 1 1 d . . . . .
C19 C 0.7851(12) 0.7786(12) 0.1851(10) 0.078(4) Uani 1 1 d . . . . .
C20 C 0.8080(17) 0.8803(16) 0.2317(16) 0.113(6) Uani 1 1 d . U . . .
H20A H 0.8640 0.9134 0.2940 0.136 Uiso 1 1 calc R . . . .
C21 C 0.7397(17) 0.9223(15) 0.1754(15) 0.102(5) Uani 1 1 d . U . . .
H21 H 0.7511 0.9869 0.2021 0.123 Uiso 1 1 calc R . . . .
C22 C 0.6603(19) 0.8800(17) 0.0878(17) 0.118(6) Uani 1 1 d . U . . .
H22 H 0.6186 0.9155 0.0565 0.142 Uiso 1 1 calc R . . . .
C23 C 0.6350(14) 0.7850(13) 0.0393(13) 0.087(4) Uani 1 1 d . U . . .
H23 H 0.5782 0.7564 -0.0236 0.105 Uiso 1 1 calc R . . . .
C24 C 0.6987(11) 0.7343(11) 0.0891(9) 0.065(3) Uani 1 1 d . . . . .
C25 C 0.7777(11) 0.6282(12) 0.1384(9) 0.069(4) Uani 1 1 d . . . . .
H25 H 0.7933 0.5708 0.1387 0.083 Uiso 1 1 calc R . . . .
C26 C 0.6268(11) 0.5697(12) -0.0278(9) 0.072(4) Uani 1 1 d . . . . .
H26A H 0.6739 0.5464 -0.0553 0.086 Uiso 0.61(5) 1 calc R . . A 1
H26B H 0.5837 0.5986 -0.0735 0.086 Uiso 0.61(5) 1 calc R . . A 1
H26C H 0.6543 0.5156 -0.0317 0.086 Uiso 0.39(5) 1 calc R . . A 2
H26D H 0.6289 0.5972 -0.0817 0.086 Uiso 0.39(5) 1 calc R . . A 2
C27 C 0.544(2) 0.483(2) -0.0141(18) 0.086(13) Uani 0.61(5) 1 d . . . A 1
H27A H 0.5860 0.4586 0.0370 0.104 Uiso 0.61(5) 1 calc R . . A 1
H27B H 0.5047 0.4312 -0.0744 0.104 Uiso 0.61(5) 1 calc R . . A 1
C28 C 0.499(3) 0.532(3) -0.035(2) 0.057(12) Uani 0.39(5) 1 d . . . A 2
H28A H 0.4764 0.5862 -0.0163 0.068 Uiso 0.39(5) 1 calc R . . A 2
H28B H 0.4462 0.4947 -0.1017 0.068 Uiso 0.39(5) 1 calc R . . A 2
O32 O 1.0392(9) 0.4502(9) 0.6122(10) 0.095(3) Uani 1 1 d . U . . .
H32A H 1.0173 0.4966 0.5969 0.143 Uiso 1 1 d G . . . .
H32B H 1.0902 0.4514 0.5904 0.143 Uiso 1 1 d G . . . .
O33 O 0.3031(10) -0.3486(8) 0.0509(8) 0.100(4) Uani 1 1 d . U . . .

loop_
_atom_site_aniso_label
_atom_site_aniso_U_11
_atom_site_aniso_U_22
_atom_site_aniso_U_33
_atom_site_aniso_U_23
_atom_site_aniso_U_13
_atom_site_aniso_U_12
Mo1 0.0210(3) 0.0162(3) 0.0216(3) 0.0075(2) 0.0038(2) 0.0071(2)
Mo2 0.0160(3) 0.0124(3) 0.0259(3) 0.0076(2) 0.0079(2) 0.0056(2)
Mo3 0.0203(3) 0.0186(3) 0.0278(3) 0.0107(2) 0.0122(2) 0.0098(2)
Mo4 0.0207(3) 0.0168(3) 0.0320(3) 0.0132(2) 0.0138(2) 0.0073(2)
Mo5 0.0157(3) 0.0110(3) 0.0306(3) 0.0043(2) 0.0050(2) 0.0015(2)
Mo6 0.0189(3) 0.0166(3) 0.0218(3) 0.0028(2) 0.0010(2) 0.0059(2)
Ni1 0.0124(5) 0.0107(5) 0.0193(5) 0.0054(4) 0.0042(4) 0.0032(4)
P1 0.0249(9) 0.0256(9) 0.0417(11) 0.0147(8) 0.0196(8) 0.0155(8)
P2 0.0187(9) 0.0170(9) 0.0592(13) 0.0182(9) 0.0159(9) 0.0040(7)
P3 0.0330(11) 0.0326(11) 0.0292(10) 0.0035(8) -0.0024(8) 0.0157(9)
P4 0.0127(7) 0.0135(7) 0.0320(9) 0.0086(7) 0.0065(7) 0.0033(6)
O1 0.047(3) 0.029(3) 0.037(3) 0.018(2) 0.023(3) 0.014(3)
O2 0.049(4) 0.029(3) 0.030(3) 0.005(2) -0.010(3) 0.019(3)
O3 0.018(2) 0.014(2) 0.027(2) 0.0050(18) 0.0044(19) 0.0042(18)
O4 0.015(2) 0.014(2) 0.020(2) 0.0062(17) 0.0050(17) 0.0073(17)
O5 0.022(2) 0.020(2) 0.035(3) 0.010(2) 0.009(2) 0.010(2)
O6 0.029(3) 0.017(2) 0.037(3) 0.010(2) 0.014(2) 0.006(2)
O7 0.019(2) 0.016(2) 0.029(3) 0.0089(19) 0.010(2) 0.0051(18)
O8 0.018(2) 0.019(2) 0.029(3) 0.0095(19) 0.009(2) 0.0075(18)
O9 0.031(3) 0.025(3) 0.042(3) 0.018(2) 0.022(2) 0.017(2)
O10 0.097(6) 0.036(4) 0.074(5) 0.017(4) 0.053(5) 0.030(4)
O11 0.027(3) 0.071(5) 0.069(5) 0.040(4) 0.022(3) 0.016(3)
O12 0.036(3) 0.032(3) 0.045(3) 0.023(3) 0.028(3) 0.022(2)
O13 0.041(3) 0.035(3) 0.026(3) 0.009(2) 0.010(2) 0.017(3)
O14 0.025(3) 0.022(2) 0.045(3) 0.017(2) 0.020(2) 0.010(2)
O15 0.016(2) 0.015(2) 0.025(2) 0.0082(18) 0.0086(18) 0.0072(17)
O16 0.017(2) 0.016(2) 0.030(3) 0.0078(19) 0.007(2) 0.0047(18)
O17 0.042(3) 0.033(3) 0.037(3) 0.018(2) 0.018(3) 0.020(3)
O18 0.035(3) 0.021(3) 0.058(4) 0.017(3) 0.029(3) 0.003(2)
O19 0.025(3) 0.039(3) 0.084(5) 0.029(3) 0.021(3) 0.015(3)
O20 0.028(3) 0.024(3) 0.080(5) 0.029(3) 0.017(3) 0.005(2)
O21 0.030(3) 0.020(3) 0.052(4) 0.007(2) 0.016(3) -0.004(2)
O22 0.019(2) 0.017(2) 0.030(3) 0.0091(19) 0.011(2) 0.0062(18)
O23 0.032(3) 0.019(2) 0.038(3) 0.005(2) 0.007(2) 0.011(2)
O24 0.016(2) 0.021(2) 0.038(3) 0.006(2) 0.002(2) 0.0034(19)
O25 0.013(2) 0.014(2) 0.024(2) 0.0061(18) 0.0031(18) 0.0010(17)
O26 0.042(3) 0.030(3) 0.029(3) 0.004(2) 0.012(2) 0.017(3)
O27 0.033(3) 0.028(3) 0.029(3) 0.003(2) -0.006(2) 0.011(2)
O28 0.086(6) 0.060(5) 0.035(4) 0.016(3) 0.017(4) 0.044(4)
O29 0.042(4) 0.066(5) 0.091(6) 0.034(5) 0.022(4) 0.023(4)
O30 0.024(2) 0.021(2) 0.026(2) 0.009(2) 0.007(2) 0.009(2)
O31 0.015(2) 0.028(3) 0.056(4) 0.016(3) 0.009(2) 0.006(2)
N1 0.130(10) 0.030(4) 0.033(4) 0.005(3) 0.009(5) 0.038(5)
N2 0.059(5) 0.049(5) 0.039(4) 0.015(4) 0.015(4) 0.034(4)
N3 0.034(4) 0.031(4) 0.040(4) 0.014(3) 0.014(3) 0.011(3)
N4 0.056(5) 0.030(4) 0.049(5) 0.010(3) 0.022(4) 0.002(3)
C1 0.038(4) 0.029(4) 0.035(4) 0.010(3) 0.011(4) 0.012(3)
C2 0.048(5) 0.027(4) 0.064(6) 0.004(4) 0.016(5) 0.011(4)
C3 0.071(8) 0.046(6) 0.081(8) 0.016(6) 0.025(7) 0.037(6)
C4 0.058(7) 0.077(8) 0.047(6) 0.014(5) 0.013(5) 0.045(6)
C5 0.061(6) 0.052(6) 0.031(5) 0.003(4) 0.012(4) 0.012(5)
C6 0.060(6) 0.029(4) 0.030(4) 0.011(3) 0.015(4) 0.018(4)
C7 0.124(12) 0.056(7) 0.044(6) 0.019(5) 0.017(7) 0.059(8)
C8 0.045(6) 0.077(8) 0.042(5) 0.016(5) 0.009(4) 0.028(5)
C9 0.040(5) 0.051(6) 0.039(5) 0.011(4) 0.008(4) 0.015(4)
C10 0.031(4) 0.047(5) 0.039(5) 0.015(4) 0.010(4) 0.012(4)
C11 0.029(4) 0.048(5) 0.041(5) 0.015(4) 0.007(4) 0.009(4)
C12 0.048(5) 0.034(5) 0.059(6) 0.025(4) 0.027(5) 0.016(4)
C13 0.034(4) 0.036(4) 0.036(4) 0.015(4) 0.013(4) 0.015(4)
C14 0.063(7) 0.045(6) 0.064(7) 0.023(5) 0.030(6) 0.028(5)
C15 0.078(7) 0.072(6) 0.076(7) 0.028(5) 0.035(5) 0.047(6)
C16 0.068(7) 0.093(8) 0.074(7) 0.036(6) 0.014(5) 0.041(6)
C17 0.054(6) 0.079(7) 0.049(5) 0.021(5) 0.012(4) 0.016(5)
C18 0.043(4) 0.046(5) 0.037(4) 0.016(4) 0.017(4) 0.014(4)
N5 0.061(6) 0.119(10) 0.046(6) 0.038(6) 0.020(5) 0.029(7)
N6 0.051(5) 0.104(9) 0.050(5) 0.033(6) 0.028(4) 0.034(6)
C19 0.070(8) 0.100(11) 0.061(8) 0.021(8) 0.043(7) 0.005(8)
C20 0.119(10) 0.124(10) 0.103(9) 0.033(7) 0.071(8) 0.018(7)
C21 0.114(9) 0.102(9) 0.109(9) 0.030(7) 0.072(8) 0.029(7)
C22 0.120(10) 0.126(10) 0.126(10) 0.049(8) 0.071(8) 0.034(7)
C23 0.084(7) 0.101(8) 0.094(8) 0.036(7) 0.053(6) 0.033(6)
C24 0.059(7) 0.097(10) 0.058(7) 0.037(7) 0.038(6) 0.031(7)
C25 0.059(7) 0.108(11) 0.052(7) 0.035(7) 0.026(6) 0.035(7)
C26 0.056(7) 0.115(12) 0.045(6) 0.027(7) 0.025(5) 0.019(7)
C27 0.064(15) 0.13(3) 0.047(13) -0.006(15) 0.022(11) 0.030(16)
C28 0.044(17) 0.10(2) 0.040(16) 0.048(16) 0.015(12) 0.025(16)
O32 0.072(6) 0.109(8) 0.147(9) 0.056(7) 0.057(6) 0.068(6)
O33 0.110(8) 0.072(6) 0.074(6) 0.008(5) 0.024(6) -0.012(6)

loop_
_atom_type_symbol
_atom_type_description
_atom_type_scat_dispersion_real
_atom_type_scat_dispersion_imag
_atom_type_scat_source
C C 0.0033 0.0016 'International Tables Vol C Tables 4.2.6.8 and 6.1.1.4'
H H 0.0000 0.0000 'International Tables Vol C Tables 4.2.6.8 and 6.1.1.4'
Mo Mo -1.6832 0.6857 'International Tables Vol C Tables 4.2.6.8 and 6.1.1.4'
N N 0.0061 0.0033 'International Tables Vol C Tables 4.2.6.8 and 6.1.1.4'
Ni Ni 0.3393 1.1124 'International Tables Vol C Tables 4.2.6.8 and 6.1.1.4'
O O 0.0106 0.0060 'International Tables Vol C Tables 4.2.6.8 and 6.1.1.4'
P P 0.1023 0.0942 'International Tables Vol C Tables 4.2.6.8 and 6.1.1.4'

loop_
_geom_angle_atom_site_label_1
_geom_angle_atom_site_label_2
_geom_angle_atom_site_label_3
_geom_angle
_geom_angle_site_symmetry_1
_geom_angle_site_symmetry_3
_geom_angle_publ_flag
O1 Mo1 Mo2 98.9(2) . . ?
O1 Mo1 O2 94.5(3) . . ?
O1 Mo1 O3 170.6(2) . . ?
O1 Mo1 O4 101.5(2) . . ?
O1 Mo1 O5 104.3(3) . . ?
O1 Mo1 O30 97.0(2) . . ?
O2 Mo1 Mo2 135.3(2) . . ?
O2 Mo1 O3 81.4(2) . . ?
O2 Mo1 O30 84.1(2) . . ?
O3 Mo1 Mo2 89.95(13) . . ?
O4 Mo1 Mo2 49.35(13) . . ?
O4 Mo1 O2 162.4(2) . . ?
O4 Mo1 O3 81.69(18) . . ?
O4 Mo1 O30 86.77(19) . . ?
O5 Mo1 Mo2 48.39(16) . . ?
O5 Mo1 O2 87.0(3) . . ?
O5 Mo1 O3 83.96(19) . . ?
O5 Mo1 O4 96.0(2) . . ?
O5 Mo1 O30 157.4(2) . . ?
O30 Mo1 Mo2 135.46(14) . . ?
O30 Mo1 O3 74.22(19) . . ?
O4 Mo2 Mo1 48.98(13) . . ?
O4 Mo2 O7 80.63(18) . . ?
O4 Mo2 O8 86.69(18) . . ?
O4 Mo2 O9 159.66(19) . . ?
O5 Mo2 Mo1 48.02(15) . . ?
O5 Mo2 O4 95.2(2) . . ?
O5 Mo2 O7 82.69(19) . . ?
O5 Mo2 O8 155.4(2) . . ?
O5 Mo2 O9 87.9(2) . . ?
O6 Mo2 Mo1 99.78(19) . . ?
O6 Mo2 O4 102.4(2) . . ?
O6 Mo2 O5 104.7(2) . . ?
O6 Mo2 O7 171.6(2) . . ?
O6 Mo2 O8 98.8(2) . . ?
O6 Mo2 O9 96.2(2) . . ?
O7 Mo2 Mo1 88.13(13) . . ?
O8 Mo2 Mo1 134.64(13) . . ?
O8 Mo2 O7 73.45(18) . . ?
O9 Mo2 Mo1 135.59(16) . . ?
O9 Mo2 O7 79.84(19) . . ?
O9 Mo2 O8 82.3(2) . . ?
O7 Mo3 Mo4 90.45(12) . . ?
O8 Mo3 Mo4 134.92(13) . . ?
O8 Mo3 O7 73.59(18) . . ?
O12 Mo3 Mo4 132.40(16) . . ?
O12 Mo3 O7 78.0(2) . . ?
O12 Mo3 O8 86.00(19) . . ?
O13 Mo3 Mo4 101.1(2) . . ?
O13 Mo3 O7 168.1(2) . . ?
O13 Mo3 O8 95.9(3) . . ?
O13 Mo3 O12 96.0(3) . . ?
O13 Mo3 O14 105.8(3) . . ?
O13 Mo3 O15 103.9(2) . . ?
O14 Mo3 Mo4 47.86(15) . . ?
O14 Mo3 O7 84.0(2) . . ?
O14 Mo3 O8 157.1(2) . . ?
O14 Mo3 O12 84.8(2) . . ?
O14 Mo3 O15 95.2(2) . . ?
O15 Mo3 Mo4 49.35(13) . . ?
O15 Mo3 O7 81.44(18) . . ?
O15 Mo3 O8 86.17(19) . . ?
O15 Mo3 O12 159.3(2) . . ?
O14 Mo4 Mo3 48.28(15) . . ?
O14 Mo4 O15 95.46(19) . . ?
O14 Mo4 O16 81.2(2) . . ?
O14 Mo4 O18 87.1(2) . . ?
O14 Mo4 O22 154.7(2) . . ?
O15 Mo4 Mo3 49.20(13) . . ?
O15 Mo4 O16 80.62(18) . . ?
O15 Mo4 O18 159.5(2) . . ?
O15 Mo4 O22 86.12(19) . . ?
O16 Mo4 Mo3 87.77(12) . . ?
O17 Mo4 Mo3 100.3(2) . . ?
O17 Mo4 O14 106.1(3) . . ?
O17 Mo4 O15 102.6(2) . . ?
O17 Mo4 O16 171.5(2) . . ?
O17 Mo4 O18 96.2(3) . . ?
O17 Mo4 O22 98.1(2) . . ?
O18 Mo4 Mo3 135.09(17) . . ?
O18 Mo4 O16 79.7(2) . . ?
O18 Mo4 O22 83.2(2) . . ?
O22 Mo4 Mo3 134.34(13) . . ?
O22 Mo4 O16 74.12(18) . . ?
O16 Mo5 Mo6 89.39(12) . . ?
O21 Mo5 Mo6 133.48(18) . . ?
O21 Mo5 O16 78.5(2) . . ?
O21 Mo5 O22 84.8(2) . . ?
O22 Mo5 Mo6 134.84(13) . . ?
O22 Mo5 O16 74.07(18) . . ?
O23 Mo5 Mo6 100.4(2) . . ?
O23 Mo5 O16 169.5(2) . . ?
O23 Mo5 O21 97.3(3) . . ?
O23 Mo5 O22 96.1(2) . . ?
O23 Mo5 O24 106.2(3) . . ?
O23 Mo5 O25 102.2(2) . . ?
O24 Mo5 Mo6 48.06(16) . . ?
O24 Mo5 O16 83.2(2) . . ?
O24 Mo5 O21 85.7(2) . . ?
O24 Mo5 O22 156.7(2) . . ?
O24 Mo5 O25 95.2(2) . . ?
O25 Mo5 Mo6 49.08(13) . . ?
O25 Mo5 O16 81.18(18) . . ?
O25 Mo5 O21 159.4(2) . . ?
O25 Mo5 O22 86.46(19) . . ?
O3 Mo6 Mo5 88.95(12) . . ?
O24 Mo6 Mo5 48.35(16) . . ?
O24 Mo6 O3 83.6(2) . . ?
O24 Mo6 O25 95.7(2) . . ?
O24 Mo6 O27 86.1(2) . . ?
O24 Mo6 O30 156.2(2) . . ?
O25 Mo6 Mo5 49.31(13) . . ?
O25 Mo6 O3 80.20(18) . . ?
O25 Mo6 O27 157.6(2) . . ?
O25 Mo6 O30 85.83(19) . . ?
O26 Mo6 Mo5 100.9(2) . . ?
O26 Mo6 O3 169.5(2) . . ?
O26 Mo6 O24 105.5(3) . . ?
O26 Mo6 O25 103.6(2) . . ?
O26 Mo6 O27 97.4(3) . . ?
O26 Mo6 O30 97.2(3) . . ?
O27 Mo6 Mo5 133.92(18) . . ?
O27 Mo6 O3 77.8(2) . . ?
O27 Mo6 O30 83.8(2) . . ?
O30 Mo6 Mo5 134.36(14) . . ?
O30 Mo6 O3 73.22(18) . . ?
O4 Ni1 O4 180.0 2_666 . ?
O4 Ni1 O15 84.53(17) 2_666 . ?
O4 Ni1 O15 95.47(17) 2_666 2_666 ?
O4 Ni1 O15 95.47(17) . . ?
O4 Ni1 O15 84.53(17) . 2_666 ?
O4 Ni1 O25 95.83(17) . . ?
O4 Ni1 O25 84.17(17) . 2_666 ?
O4 Ni1 O25 84.17(17) 2_666 . ?
O4 Ni1 O25 95.83(17) 2_666 2_666 ?
O15 Ni1 O15 180.0 2_666 . ?
O25 Ni1 O15 94.71(18) 2_666 2_666 ?
O25 Ni1 O15 94.71(18) . . ?
O25 Ni1 O15 85.29(18) . 2_666 ?
O25 Ni1 O15 85.29(18) 2_666 . ?
O25 Ni1 O25 180.0 2_666 . ?
O9 P1 O10 105.8(4) . . ?
O9 P1 O12 114.0(3) . . ?
O11 P1 O9 109.8(4) . . ?
O11 P1 O10 107.4(5) . . ?
O11 P1 O12 112.6(4) . . ?
O12 P1 O10 106.7(4) . . ?
O18 P2 O19 108.3(4) . . ?
O18 P2 O21 112.1(3) . . ?
O20 P2 O18 111.2(4) . . ?
O20 P2 O19 105.5(3) . . ?
O20 P2 O21 110.8(4) . . ?
O21 P2 O19 108.6(4) . . ?
O2 P3 O27 113.4(3) . . ?
O2 P3 O29 106.8(5) . . ?
O27 P3 O29 106.4(4) . . ?
O28 P3 O2 111.8(4) . . ?
O28 P3 O27 111.9(4) . . ?
O28 P3 O29 105.9(5) . . ?
O3 P4 O7 109.3(3) . . ?
O3 P4 O16 110.0(3) . . ?
O3 P4 O31 107.9(3) . . ?
O16 P4 O7 109.0(3) . . ?
O31 P4 O7 109.3(3) . . ?
O31 P4 O16 111.2(3) . . ?
P3 O2 Mo1 134.7(3) . . ?
Mo1 O3 Mo6 99.39(19) . . ?
P4 O3 Mo1 126.0(3) . . ?
P4 O3 Mo6 125.8(3) . . ?
Mo1 O4 Mo2 81.67(16) . . ?
Mo1 O4 Ni1 134.7(2) . . ?
Mo2 O4 Ni1 135.9(2) . . ?
Mo1 O5 Mo2 83.58(19) . . ?
Mo3 O7 Mo2 99.51(18) . . ?
P4 O7 Mo2 125.7(3) . . ?
P4 O7 Mo3 125.7(3) . . ?
Mo2 O8 Mo3 113.1(2) . . ?
P1 O9 Mo2 136.4(3) . . ?
P1 O12 Mo3 134.1(3) . . ?
Mo4 O14 Mo3 83.86(19) . . ?
Mo3 O15 Mo4 81.45(17) . . ?
Mo3 O15 Ni1 134.8(2) . . ?
Mo4 O15 Ni1 135.6(2) . . ?
Mo5 O16 Mo4 98.11(17) . . ?
P4 O16 Mo4 126.4(3) . . ?
P4 O16 Mo5 125.1(3) . . ?
P2 O18 Mo4 137.4(4) . . ?
P2 O21 Mo5 136.9(4) . . ?
Mo4 O22 Mo5 113.3(2) . . ?
Mo6 O24 Mo5 83.59(19) . . ?
Mo5 O25 Ni1 135.8(2) . . ?
Mo6 O25 Mo5 81.61(17) . . ?
Mo6 O25 Ni1 135.4(2) . . ?
P3 O27 Mo6 137.6(3) . . ?
Mo1 O30 Mo6 112.8(2) . . ?
C7 N1 C6 108.5(9) . . ?
C1 N2 C8 127.0(8) . . ?
C7 N2 C1 107.3(9) . . ?
C7 N2 C8 125.7(9) . . ?
C12 N3 C11 126.2(8) . . ?
C12 N3 C13 108.4(8) . . ?
C13 N3 C11 125.4(7) . . ?
C12 N4 C18 108.9(8) . . ?
N2 C1 C6 106.9(8) . . ?
C2 C1 N2 131.8(9) . . ?
C2 C1 C6 121.3(8) . . ?
C3 C2 C1 116.8(10) . . ?
C2 C3 C4 122.1(10) . . ?
C5 C4 C3 121.3(10) . . ?
C4 C5 C6 116.3(9) . . ?
N1 C6 C1 107.1(8) . . ?
N1 C6 C5 130.8(9) . . ?
C1 C6 C5 122.1(8) . . ?
N1 C7 N2 110.2(9) . . ?
N2 C8 C9 112.7(9) . . ?
C8 C9 C10 111.1(8) . . ?
C11 C10 C9 109.8(8) . . ?
N3 C11 C10 111.7(7) . . ?
N3 C12 N4 110.5(8) . . ?
N3 C13 C18 105.7(8) . . ?
C14 C13 N3 132.4(9) . . ?
C14 C13 C18 121.9(9) . . ?
C13 C14 C15 115.1(11) . . ?
C16 C15 C14 122.8(12) . . ?
C15 C16 C17 123.1(12) . . ?
C18 C17 C16 115.6(12) . . ?
N4 C18 C13 106.6(8) . . ?
C17 C18 N4 132.0(10) . . ?
C17 C18 C13 121.4(10) . . ?
C25 N5 C19 109.6(11) . . ?
C24 N6 C26 126.5(11) . . ?
C25 N6 C24 109.9(12) . . ?
C25 N6 C26 123.6(13) . . ?
N5 C19 C20 135.3(16) . . ?
N5 C19 C24 105.7(14) . . ?
C24 C19 C20 119.0(17) . . ?
C21 C20 C19 114(2) . . ?
C22 C21 C20 126(2) . . ?
C21 C22 C23 123(2) . . ?
C22 C23 C24 116.5(19) . . ?
N6 C24 C19 105.9(12) . . ?
N6 C24 C23 132.8(14) . . ?
C23 C24 C19 121.3(16) . . ?
N5 C25 N6 108.9(13) . . ?
N6 C26 C27 111.3(12) . . ?
N6 C26 C28 109.4(16) . . ?
C26 C27 C27 110(4) . 2_665 ?
C28 C28 C26 105(3) 2_665 . ?

loop_
_geom_bond_atom_site_label_1
_geom_bond_atom_site_label_2
_geom_bond_distance
_geom_bond_site_symmetry_2
_geom_bond_publ_flag
Mo1 Mo2 2.5858(9) . ?
Mo1 O1 1.674(6) . ?
Mo1 O2 2.074(5) . ?
Mo1 O3 2.259(5) . ?
Mo1 O4 1.972(4) . ?
Mo1 O5 1.934(5) . ?
Mo1 O30 2.086(5) . ?
Mo2 O4 1.983(4) . ?
Mo2 O5 1.946(5) . ?
Mo2 O6 1.674(5) . ?
Mo2 O7 2.298(5) . ?
Mo2 O8 2.076(5) . ?
Mo2 O9 2.061(5) . ?
Mo3 Mo4 2.5874(9) . ?
Mo3 O7 2.269(5) . ?
Mo3 O8 2.102(5) . ?
Mo3 O12 2.076(5) . ?
Mo3 O13 1.678(6) . ?
Mo3 O14 1.942(5) . ?
Mo3 O15 1.981(4) . ?
Mo4 O14 1.930(5) . ?
Mo4 O15 1.985(4) . ?
Mo4 O16 2.317(5) . ?
Mo4 O17 1.682(6) . ?
Mo4 O18 2.061(5) . ?
Mo4 O22 2.077(5) . ?
Mo5 Mo6 2.5857(9) . ?
Mo5 O16 2.301(5) . ?
Mo5 O21 2.056(6) . ?
Mo5 O22 2.099(5) . ?
Mo5 O23 1.684(5) . ?
Mo5 O24 1.944(5) . ?
Mo5 O25 1.982(4) . ?
Mo6 O3 2.302(5) . ?
Mo6 O24 1.935(5) . ?
Mo6 O25 1.975(5) . ?
Mo6 O26 1.689(6) . ?
Mo6 O27 2.072(5) . ?
Mo6 O30 2.091(5) . ?
Ni1 O4 2.105(4) 2_666 ?
Ni1 O4 2.105(4) . ?
Ni1 O15 2.162(5) . ?
Ni1 O15 2.162(5) 2_666 ?
Ni1 O25 2.135(4) 2_666 ?
Ni1 O25 2.135(4) . ?
P1 O9 1.515(5) . ?
P1 O10 1.570(8) . ?
P1 O11 1.493(7) . ?
P1 O12 1.533(5) . ?
P2 O18 1.531(7) . ?
P2 O19 1.567(6) . ?
P2 O20 1.507(6) . ?
P2 O21 1.534(7) . ?
P3 O2 1.525(6) . ?
P3 O27 1.527(6) . ?
P3 O28 1.510(7) . ?
P3 O29 1.549(8) . ?
P4 O3 1.531(5) . ?
P4 O7 1.545(5) . ?
P4 O16 1.545(5) . ?
P4 O31 1.544(5) . ?
N1 C6 1.366(12) . ?
N1 C7 1.320(16) . ?
N2 C1 1.379(11) . ?
N2 C7 1.345(14) . ?
N2 C8 1.482(13) . ?
N3 C11 1.470(11) . ?
N3 C12 1.323(12) . ?
N3 C13 1.402(11) . ?
N4 C12 1.326(13) . ?
N4 C18 1.378(13) . ?
C1 C2 1.375(12) . ?
C1 C6 1.382(12) . ?
C2 C3 1.374(16) . ?
C3 C4 1.388(17) . ?
C4 C5 1.374(16) . ?
C5 C6 1.387(14) . ?
C8 C9 1.513(15) . ?
C9 C10 1.523(13) . ?
C10 C11 1.516(13) . ?
C13 C14 1.369(13) . ?
C13 C18 1.403(13) . ?
C14 C15 1.395(17) . ?
C15 C16 1.34(2) . ?
C16 C17 1.376(19) . ?
C17 C18 1.376(15) . ?
N5 C19 1.37(2) . ?
N5 C25 1.322(19) . ?
N6 C24 1.354(18) . ?
N6 C25 1.335(15) . ?
N6 C26 1.450(17) . ?
C19 C20 1.46(3) . ?
C19 C24 1.420(19) . ?
C20 C21 1.37(3) . ?
C21 C22 1.30(3) . ?
C22 C23 1.38(3) . ?
C23 C24 1.39(2) . ?
C26 C27 1.54(3) . ?
C26 C28 1.60(3) . ?
C27 C27 1.55(5) 2_665 ?
C28 C28 1.53(5) 2_665 ?

loop_
_geom_hbond_atom_site_label_D
_geom_hbond_atom_site_label_H
_geom_hbond_atom_site_label_A
_geom_hbond_distance_DH
_geom_hbond_distance_HA
_geom_hbond_distance_DA
_geom_hbond_angle_DHA
_geom_hbond_site_symmetry_A
O11 H11 O32 0.82 2.04 2.642(17) 130.2 .
N1 H1 O28 0.86 2.01 2.850(12) 164.8 2_767
N4 H4 O33 0.86 1.90 2.714(13) 156.4 .
C2 H2 O23 0.93 2.37 3.248(11) 156.4 1_545
C5 H5 O27 0.93 2.47 3.238(12) 140.6 2_767
C7 H7 O2 0.93 2.49 3.267(12) 141.5 .
C7 H7 O5 0.93 2.35 3.132(12) 141.7 .
C11 H11A O10 0.97 2.65 3.563(12) 156.1 .
C11 H11B O20 0.97 2.37 3.305(11) 161.4 1_545
C12 H12 O17 0.93 2.56 3.396(11) 149.7 1_545
C20 H20A O20 0.93 2.63 3.42(2) 143.2 .
C26 H26B O13 0.97 2.40 3.295(14) 152.9 2_665
O32 H32B O14 0.85 1.62 2.271(10) 131.3 2_766

loop_
_geom_torsion_atom_site_label_1
_geom_torsion_atom_site_label_2
_geom_torsion_atom_site_label_3
_geom_torsion_atom_site_label_4
_geom_torsion
_geom_torsion_site_symmetry_1
_geom_torsion_site_symmetry_2
_geom_torsion_site_symmetry_3
_geom_torsion_site_symmetry_4
_geom_torsion_publ_flag
O2 P3 O27 Mo6 4.4(8) . . . . ?
O3 P4 O7 Mo2 -10.3(4) . . . . ?
O3 P4 O7 Mo3 129.9(3) . . . . ?
O3 P4 O16 Mo4 -127.9(3) . . . . ?
O3 P4 O16 Mo5 9.1(4) . . . . ?
O7 P4 O3 Mo1 10.5(4) . . . . ?
O7 P4 O3 Mo6 -130.0(3) . . . . ?
O7 P4 O16 Mo4 -8.1(4) . . . . ?
O7 P4 O16 Mo5 129.0(3) . . . . ?
O9 P1 O12 Mo3 8.2(6) . . . . ?
O10 P1 O9 Mo2 -134.6(6) . . . . ?
O10 P1 O12 Mo3 124.6(5) . . . . ?
O11 P1 O9 Mo2 109.7(6) . . . . ?
O11 P1 O12 Mo3 -117.8(6) . . . . ?
O12 P1 O9 Mo2 -17.7(6) . . . . ?
O16 P4 O3 Mo1 130.2(3) . . . . ?
O16 P4 O3 Mo6 -10.3(4) . . . . ?
O16 P4 O7 Mo2 -130.6(3) . . . . ?
O16 P4 O7 Mo3 9.6(4) . . . . ?
O18 P2 O21 Mo5 -3.2(7) . . . . ?
O19 P2 O18 Mo4 118.1(5) . . . . ?
O19 P2 O21 Mo5 -122.8(5) . . . . ?
O20 P2 O18 Mo4 -126.3(5) . . . . ?
O20 P2 O21 Mo5 121.7(5) . . . . ?
O21 P2 O18 Mo4 -1.7(7) . . . . ?
O27 P3 O2 Mo1 1.2(8) . . . . ?
O28 P3 O2 Mo1 128.8(6) . . . . ?
O28 P3 O27 Mo6 -123.2(6) . . . . ?
O29 P3 O2 Mo1 -115.7(6) . . . . ?
O29 P3 O27 Mo6 121.5(6) . . . . ?
O31 P4 O3 Mo1 -108.3(3) . . . . ?
O31 P4 O3 Mo6 111.2(3) . . . . ?
O31 P4 O7 Mo2 107.6(4) . . . . ?
O31 P4 O7 Mo3 -112.2(4) . . . . ?
O31 P4 O16 Mo4 112.6(4) . . . . ?
O31 P4 O16 Mo5 -110.4(4) . . . . ?
N2 C1 C2 C3 -178.6(11) . . . . ?
N2 C1 C6 N1 -1.5(11) . . . . ?
N2 C1 C6 C5 180.0(9) . . . . ?
N2 C8 C9 C10 175.5(9) . . . . ?
N3 C13 C14 C15 -178.2(10) . . . . ?
N3 C13 C18 N4 -0.1(10) . . . . ?
N3 C13 C18 C17 177.6(9) . . . . ?
C1 N2 C7 N1 -2.1(15) . . . . ?
C1 N2 C8 C9 -76.2(14) . . . . ?
C1 C2 C3 C4 -0.8(19) . . . . ?
C2 C1 C6 N1 178.2(10) . . . . ?
C2 C1 C6 C5 -0.3(15) . . . . ?
C2 C3 C4 C5 -2(2) . . . . ?
C3 C4 C5 C6 3.2(18) . . . . ?
C4 C5 C6 N1 179.7(12) . . . . ?
C4 C5 C6 C1 -2.2(16) . . . . ?
C6 N1 C7 N2 1.2(16) . . . . ?
C6 C1 C2 C3 1.8(16) . . . . ?
C7 N1 C6 C1 0.2(14) . . . . ?
C7 N1 C6 C5 178.5(12) . . . . ?
C7 N2 C1 C2 -177.5(12) . . . . ?
C7 N2 C1 C6 2.2(12) . . . . ?
C7 N2 C8 C9 101.3(14) . . . . ?
C8 N2 C1 C2 0.4(18) . . . . ?
C8 N2 C1 C6 -180.0(10) . . . . ?
C8 N2 C7 N1 180.0(11) . . . . ?
C8 C9 C10 C11 173.8(9) . . . . ?
C9 C10 C11 N3 -177.2(8) . . . . ?
C11 N3 C12 N4 -179.9(8) . . . . ?
C11 N3 C13 C14 -1.0(16) . . . . ?
C11 N3 C13 C18 179.8(8) . . . . ?
C12 N3 C11 C10 -97.5(11) . . . . ?
C12 N3 C13 C14 179.7(11) . . . . ?
C12 N3 C13 C18 0.4(10) . . . . ?
C12 N4 C18 C13 -0.2(11) . . . . ?
C12 N4 C18 C17 -177.6(11) . . . . ?
C13 N3 C11 C10 83.2(11) . . . . ?
C13 N3 C12 N4 -0.5(10) . . . . ?
C13 C14 C15 C16 -0.9(19) . . . . ?
C14 C13 C18 N4 -179.5(9) . . . . ?
C14 C13 C18 C17 -1.7(15) . . . . ?
C14 C15 C16 C17 2(2) . . . . ?
C15 C16 C17 C18 -2(2) . . . . ?
C16 C17 C18 N4 179.3(12) . . . . ?
C16 C17 C18 C13 2.1(17) . . . . ?
C18 N4 C12 N3 0.4(11) . . . . ?
C18 C13 C14 C15 1.0(15) . . . . ?
N5 C19 C20 C21 179.6(14) . . . . ?
N5 C19 C24 N6 -0.8(12) . . . . ?
N5 C19 C24 C23 -180.0(11) . . . . ?
N6 C26 C27 C27 68(3) . . . 2_665 ?
N6 C26 C28 C28 -74(4) . . . 2_665 ?
C19 N5 C25 N6 -0.2(14) . . . . ?
C19 C20 C21 C22 -0.2(17) . . . . ?
C20 C19 C24 N6 178.4(9) . . . . ?
C20 C19 C24 C23 -0.8(16) . . . . ?
C20 C21 C22 C23 -1(3) . . . . ?
C21 C22 C23 C24 1(2) . . . . ?
C22 C23 C24 N6 -178.8(14) . . . . ?
C22 C23 C24 C19 0(2) . . . . ?
C24 N6 C25 N5 -0.3(14) . . . . ?
C24 N6 C26 C27 -113.8(18) . . . . ?
C24 N6 C26 C28 -71.1(19) . . . . ?
C24 C19 C20 C21 0.8(12) . . . . ?
C25 N5 C19 C20 -178.3(12) . . . . ?
C25 N5 C19 C24 0.6(13) . . . . ?
C25 N6 C24 C19 0.7(12) . . . . ?
C25 N6 C24 C23 179.7(13) . . . . ?
C25 N6 C26 C27 67(2) . . . . ?
C25 N6 C26 C28 109.5(17) . . . . ?
C26 N6 C24 C19 -178.8(10) . . . . ?
C26 N6 C24 C23 0(2) . . . . ?
C26 N6 C25 N5 179.2(10) . . . . ?
